data_4515595
loop_
_publ_author_name
'Feng, Guoqin'
'Du, Chongyang'
'Xiang, Li'
'del Rosal, Iker'
'Li, Guangyu'
'Leng, Xuebing'
'Chen, Eugene Y.-X.'
'Maron, Laurent'
'Chen, Yaofeng'

_publ_section_title
;
 Side Arm Twist on Zn-Catalyzed Hydrosilylative Reduction of CO2 to
 Formate and Methanol Equivalents with High Selectivity and Activity
;
_journal_issue 5
_journal_name_full 'ACS Catalysis'
_journal_page_first 4710
_journal_paper_doi 10.1021/acscatal.8b01033
_journal_volume 8
_journal_year 2018
_chemical_formula_moiety 'C21 H35 N3 Zn, 0.25(C6 H14)'
_chemical_formula_sum 'C22.5 H38.5 N3 Zn'
_chemical_formula_weight 416.47
_space_group_crystal_system monoclinic
_space_group_IT_number 14
_space_group_name_Hall '-P 2ybc'
_space_group_name_H-M_alt 'P 1 21/c 1'
_symmetry_Int_Tables_number 14
_audit_creation_date 2017-12-06
_audit_creation_method
;
Olex2 1.2
(compiled 2016.02.19 svn.r3266 for OlexSys, GUI svn.r5227)
;
_cell_angle_alpha 90
_cell_angle_beta 113.482(1)
_cell_angle_gamma 90
_cell_formula_units_Z 8
_cell_length_a 14.8856(3)
_cell_length_b 21.7310(4)
_cell_length_c 16.0804(2)
_cell_measurement_reflns_used 9873
_cell_measurement_temperature 170(2)
_cell_measurement_theta_max 60.58
_cell_measurement_theta_min 4.53
_cell_volume 4770.90(15)
_computing_cell_refinement 'SAINT v8.37A (Bruker, 2015)'
_computing_data_reduction 'SAINT v8.37A (Bruker, 2015)'
_computing_molecular_graphics 'Olex2 (Dolomanov et al., 2009)'
_computing_publication_material 'Olex2 (Dolomanov et al., 2009)'
_computing_structure_refinement 'olex2.refine (Bourhis et al., 2015)'
_computing_structure_solution 'ShelXT (Sheldrick, 2015)'
_diffrn_ambient_temperature 170.0
_diffrn_measured_fraction_theta_full 0.9903
_diffrn_measured_fraction_theta_max 0.9903
_diffrn_measurement_device_type 'Bruker APEX-II CCD'
_diffrn_measurement_method '\f and \w scans'
_diffrn_radiation_type synchrotron
_diffrn_radiation_wavelength 1.34139
_diffrn_reflns_av_R_equivalents 0.0344
_diffrn_reflns_av_unetI/netI 0.0335
_diffrn_reflns_limit_h_max 19
_diffrn_reflns_limit_h_min -15
_diffrn_reflns_limit_k_max 24
_diffrn_reflns_limit_k_min -28
_diffrn_reflns_limit_l_max 20
_diffrn_reflns_limit_l_min -20
_diffrn_reflns_number 35462
_diffrn_reflns_theta_full 60.5849
_diffrn_reflns_theta_max 60.58
_diffrn_reflns_theta_min 2.82
_diffrn_standards_number 0
_exptl_absorpt_coefficient_mu 0.915
_exptl_absorpt_correction_T_max 0.7519
_exptl_absorpt_correction_T_min 0.6000
_exptl_absorpt_correction_type multi-scan
_exptl_absorpt_process_details
;
SADABS-2016/2 (Bruker,2016/2) was used for absorption correction.
wR2(int) was 0.1112 before and 0.0492 after correction.
The Ratio of minimum to maximum transmission is 0.7980.
The \l/2 correction factor is Not present.
;
_exptl_crystal_colour colourless
_exptl_crystal_colour_primary colourless
_exptl_crystal_density_diffrn 1.1596
_exptl_crystal_description block
_exptl_crystal_F_000 1776.4891
_exptl_crystal_size_max 0.15
_exptl_crystal_size_mid 0.1
_exptl_crystal_size_min 0.05
_refine_diff_density_max 0.8231
_refine_diff_density_min -0.4839
_refine_diff_density_rms 0.0566
_refine_ls_d_res_high 0.7700
_refine_ls_d_res_low 13.6529
_refine_ls_goodness_of_fit_ref 1.0408
_refine_ls_hydrogen_treatment mixed
_refine_ls_matrix_type full
_refine_ls_number_constraints 110
_refine_ls_number_parameters 502
_refine_ls_number_reflns 10837
_refine_ls_number_restraints 0
_refine_ls_restrained_S_all 1.0408
_refine_ls_R_factor_all 0.0459
_refine_ls_R_factor_gt 0.0376
_refine_ls_shift/su_max 0.0008
_refine_ls_shift/su_mean 0.0000
_refine_ls_structure_factor_coef Fsqd
_refine_ls_weighting_details 'w=1/[\s^2^(Fo^2^)+(0.0459P)^2^+2.0177P] where P=(Fo^2^+2Fc^2^)/3'
_refine_ls_weighting_scheme calc
_refine_ls_wR_factor_gt 0.0957
_refine_ls_wR_factor_ref 0.1020
_reflns_Friedel_coverage 0.0
_reflns_limit_h_max 17
_reflns_limit_h_min -19
_reflns_limit_k_max 28
_reflns_limit_k_min 0
_reflns_limit_l_max 20
_reflns_limit_l_min 0
_reflns_number_gt 9249
_reflns_number_total 10837
_reflns_threshold_expression I>=2u(I)
_cod_data_source_file cs8b01033_si_002.cif
_cod_data_source_block L1ZnH
_cod_database_code 4515595
_olex2_refinement_description
;
1. Fixed Uiso
 At 1.2 times of:
  All C(H) groups, All C(H,H) groups
 At 1.5 times of:
  All C(H,H,H) groups
2.a Ternary CH refined with riding coordinates:
 C16(H16), C19(H19), C37(H37), C40(H40)
2.b Secondary CH2 refined with riding coordinates:
 C6(H6a,H6b), C7(H7a,H7b), C27(H27a,H27b), C28(H28a,H28b), C44(H44a,H44b),
 C45(H45a,H45b)
2.c Aromatic/amide H refined with riding coordinates:
 C3(H3), C12(H12), C13(H13), C14(H14), C33(H33), C34(H34), C35(H35), C24(H24)
2.d Idealised Me refined as rotating group:
 C1(H1a,H1b,H1c), C5(H5a,H5b,H5c), C8(H8a,H8b,H8c), C9(H9a,H9b,H9c), C17(H17a,
 H17b,H17c), C18(H18a,H18b,H18c), C20(H20a,H20b,H20c), C21(H21a,H21b,H21c),
 C22(H22a,H22b,H22c), C26(H26a,H26b,H26c), C29(H29a,H29b,H29c), C30(H30a,H30b,
 H30c), C38(H38a,H38b,H38c), C39(H39a,H39b,H39c), C41(H41a,H41b,H41c), C42(H42a,
 H42b,H42c), C43(H43a,H43b,H43c)
;
_olex2_submission_special_instructions 'No special instructions were received'

loop_
_space_group_symop_id
_space_group_symop_operation_xyz
1 x,y,z
2 -x,y+1/2,-z+1/2
3 -x,-y,-z
4 x,-y-1/2,z-1/2

loop_
_atom_site_label
_atom_site_type_symbol
_atom_site_fract_x
_atom_site_fract_y
_atom_site_fract_z
_atom_site_U_iso_or_equiv
_atom_site_adp_type
_atom_site_occupancy
_atom_site_refinement_flags_posn
Zn1 Zn 0.703761(17) 0.500832(11) 0.517633(16) 0.02804(7) Uani 1.000000 .
H H 0.5917(16) 0.5202(11) 0.4730(15) 0.052(6) Uiso 1.000000 .
N1 N 0.80675(10) 0.56644(6) 0.55843(8) 0.0251(3) Uani 1.000000 .
N2 N 0.78171(10) 0.44146(6) 0.61243(9) 0.0301(3) Uani 1.000000 .
N3 N 0.69605(11) 0.41236(7) 0.43287(10) 0.0367(3) Uani 1.000000 .
C1 C 0.95375(14) 0.61798(9) 0.66849(13) 0.0426(4) Uani 1.000000 .
H1a H 0.9731(9) 0.6299(5) 0.6192(4) 0.0639(7) Uiso 1.000000 GR
H1b H 0.9218(4) 0.6529(2) 0.6842(10) 0.0639(7) Uiso 1.000000 GR
H1c H 1.0120(5) 0.6059(2) 0.7217(6) 0.0639(7) Uiso 1.000000 GR
C2 C 0.88312(12) 0.56423(7) 0.63827(11) 0.0286(3) Uani 1.000000 .
C3 C 0.90515(13) 0.51416(8) 0.69736(11) 0.0322(4) Uani 1.000000 .
H3 H 0.95656(13) 0.52061(8) 0.75517(11) 0.0387(4) Uiso 1.000000 R
C4 C 0.86177(13) 0.45533(8) 0.68325(11) 0.0306(3) Uani 1.000000 .
C5 C 0.91447(15) 0.40688(9) 0.75292(13) 0.0419(4) Uani 1.000000 .
H5a H 0.86642(16) 0.3812(4) 0.7642(7) 0.0629(7) Uiso 1.000000 GR
H5b H 0.9539(9) 0.3812(4) 0.7303(4) 0.0629(7) Uiso 1.000000 GR
H5c H 0.9573(8) 0.42687(9) 0.8095(3) 0.0629(7) Uiso 1.000000 GR
C6 C 0.75250(15) 0.37692(8) 0.59197(13) 0.0389(4) Uani 1.000000 .
H6a H 0.80966(15) 0.35184(8) 0.59613(13) 0.0467(5) Uiso 1.000000 R
H6b H 0.72751(15) 0.36073(8) 0.63624(13) 0.0467(5) Uiso 1.000000 R
C7 C 0.67298(15) 0.37316(9) 0.49663(13) 0.0420(4) Uani 1.000000 .
H7a H 0.60976(15) 0.38632(9) 0.49766(13) 0.0504(5) Uiso 1.000000 R
H7b H 0.66594(15) 0.32995(9) 0.47547(13) 0.0504(5) Uiso 1.000000 R
C8 C 0.78317(16) 0.39050(11) 0.42139(15) 0.0510(5) Uani 1.000000 .
H8a H 0.7951(7) 0.4164(5) 0.3770(9) 0.0765(8) Uiso 1.000000 GR
H8b H 0.8398(3) 0.3926(7) 0.4796(3) 0.0765(8) Uiso 1.000000 GR
H8c H 0.7731(5) 0.3478(3) 0.3999(11) 0.0765(8) Uiso 1.000000 GR
C9 C 0.61151(17) 0.41429(10) 0.34491(14) 0.0530(6) Uani 1.000000 .
H9a H 0.5538(3) 0.4292(7) 0.3537(2) 0.0795(8) Uiso 1.000000 GR
H9b H 0.6258(5) 0.4421(6) 0.3038(4) 0.0795(8) Uiso 1.000000 GR
H9c H 0.5986(8) 0.37288(17) 0.3186(5) 0.0795(8) Uiso 1.000000 GR
C10 C 0.78608(11) 0.62085(7) 0.50442(10) 0.0243(3) Uani 1.000000 .
C11 C 0.74216(12) 0.67186(7) 0.52716(10) 0.0272(3) Uani 1.000000 .
C12 C 0.71942(12) 0.72336(8) 0.47107(11) 0.0314(3) Uani 1.000000 .
H12 H 0.69094(12) 0.75833(8) 0.48649(11) 0.0376(4) Uiso 1.000000 R
C13 C 0.73766(13) 0.72437(8) 0.39327(11) 0.0335(4) Uani 1.000000 .
H13 H 0.72218(13) 0.75997(8) 0.35590(11) 0.0402(4) Uiso 1.000000 R
C14 C 0.77830(12) 0.67374(8) 0.36991(11) 0.0317(4) Uani 1.000000 .
H14 H 0.79003(12) 0.67476(8) 0.31602(11) 0.0380(4) Uiso 1.000000 R
C15 C 0.80254(11) 0.62105(8) 0.42383(10) 0.0273(3) Uani 1.000000 .
C16 C 0.84982(15) 0.56638(9) 0.39838(13) 0.0388(4) Uani 1.000000 .
H16 H 0.83929(15) 0.52980(9) 0.43116(13) 0.0465(5) Uiso 1.000000 R
C17 C 0.95998(19) 0.57575(14) 0.4318(2) 0.0764(8) Uani 1.000000 .
H17a H 0.9733(2) 0.6112(6) 0.4008(11) 0.1146(13) Uiso 1.000000 GR
H17b H 0.9876(3) 0.5832(11) 0.4973(3) 0.1146(13) Uiso 1.000000 GR
H17c H 0.9900(3) 0.5388(4) 0.4188(14) 0.1146(13) Uiso 1.000000 GR
C18 C 0.8050(2) 0.55123(13) 0.29808(17) 0.0748(8) Uani 1.000000 .
H18a H 0.7343(4) 0.5451(10) 0.2785(4) 0.1121(12) Uiso 1.000000 GR
H18b H 0.8169(14) 0.5852(5) 0.2638(2) 0.1121(12) Uiso 1.000000 GR
H18c H 0.8348(12) 0.5135(6) 0.2872(3) 0.1121(12) Uiso 1.000000 GR
C19 C 0.71590(14) 0.67152(8) 0.60946(12) 0.0359(4) Uani 1.000000 .
H19 H 0.74928(14) 0.63542(8) 0.64792(12) 0.0430(5) Uiso 1.000000 R
C20 C 0.7518(2) 0.72971(12) 0.66721(16) 0.0625(7) Uani 1.000000 .
H20a H 0.8219(4) 0.7353(5) 0.6824(11) 0.0937(10) Uiso 1.000000 GR
H20b H 0.7156(10) 0.76548(17) 0.6330(5) 0.0937(10) Uiso 1.000000 GR
H20c H 0.7408(13) 0.7255(4) 0.7231(6) 0.0937(10) Uiso 1.000000 GR
C21 C 0.60584(16) 0.66310(11) 0.58013(16) 0.0512(5) Uani 1.000000 .
H21a H 0.57126(17) 0.6981(4) 0.5426(9) 0.0768(8) Uiso 1.000000 GR
H21b H 0.5851(3) 0.6250(4) 0.5451(10) 0.0768(8) Uiso 1.000000 GR
H21c H 0.5905(2) 0.6608(8) 0.63391(16) 0.0768(8) Uiso 1.000000 GR
Zn2 Zn 0.715850(17) 0.339740(11) 0.836016(15) 0.02662(7) Uani 1.000000 .
Ha H 0.7412(14) 0.2710(9) 0.8059(13) 0.035(5) Uiso 1.000000 .
N4 N 0.80074(9) 0.37716(6) 0.95549(8) 0.0241(3) Uani 1.000000 .
N5 N 0.67148(10) 0.42041(7) 0.77475(9) 0.0313(3) Uani 1.000000 .
N6 N 0.55082(11) 0.32848(7) 0.77830(10) 0.0356(3) Uani 1.000000 .
C22 C 0.89844(15) 0.46061(8) 1.05355(12) 0.0409(4) Uani 1.000000 .
H22a H 0.8637(3) 0.4689(6) 1.0929(4) 0.0613(6) Uiso 1.000000 GR
H22b H 0.9498(6) 0.4300(3) 1.0823(5) 0.0613(6) Uiso 1.000000 GR
H22c H 0.9281(8) 0.4987(4) 1.04386(16) 0.0613(6) Uiso 1.000000 GR
C23 C 0.82669(12) 0.43614(7) 0.96304(11) 0.0279(3) Uani 1.000000 .
C24 C 0.79042(13) 0.47954(8) 0.89289(12) 0.0327(4) Uani 1.000000 .
C25 C 0.71319(13) 0.47340(8) 0.80685(12) 0.0320(4) Uani 1.000000 .
C26 C 0.67687(16) 0.53192(9) 0.75303(14) 0.0449(5) Uani 1.000000 .
H26a H 0.6634(11) 0.5242(2) 0.6891(2) 0.0673(7) Uiso 1.000000 GR
H26b H 0.6167(6) 0.5455(4) 0.7585(9) 0.0673(7) Uiso 1.000000 GR
H26c H 0.7270(5) 0.5640(2) 0.7766(7) 0.0673(7) Uiso 1.000000 GR
C27 C 0.57767(14) 0.41850(9) 0.69601(12) 0.0397(4) Uani 1.000000 .
H27a H 0.53192(14) 0.44893(9) 0.70344(12) 0.0477(5) Uiso 1.000000 R
H27b H 0.58755(14) 0.42885(9) 0.64029(12) 0.0477(5) Uiso 1.000000 R
C28 C 0.53508(14) 0.35386(9) 0.68821(12) 0.0410(4) Uani 1.000000 .
H28a H 0.56636(14) 0.32655(9) 0.65825(12) 0.0492(5) Uiso 1.000000 R
H28b H 0.46398(14) 0.35516(9) 0.65000(12) 0.0492(5) Uiso 1.000000 R
C29 C 0.49581(16) 0.36369(11) 0.82022(16) 0.0518(5) Uani 1.000000 .
H29a H 0.5026(10) 0.3440(4) 0.8772(6) 0.0776(8) Uiso 1.000000 GR
H29b H 0.5216(8) 0.4057(2) 0.8325(10) 0.0776(8) Uiso 1.000000 GR
H29c H 0.4265(3) 0.3649(7) 0.7790(5) 0.0776(8) Uiso 1.000000 GR
C30 C 0.52219(15) 0.26320(10) 0.77009(16) 0.0508(5) Uani 1.000000 .
H30a H 0.5613(8) 0.24003(16) 0.7441(10) 0.0762(8) Uiso 1.000000 GR
H30b H 0.5336(11) 0.2467(2) 0.8302(2) 0.0762(8) Uiso 1.000000 GR
H30c H 0.4526(3) 0.25938(12) 0.7305(9) 0.0762(8) Uiso 1.000000 GR
C31 C 0.84827(12) 0.33612(7) 1.02995(10) 0.0250(3) Uani 1.000000 .
C32 C 0.93720(12) 0.30838(7) 1.03946(11) 0.0292(3) Uani 1.000000 .
C33 C 0.98245(13) 0.26800(8) 1.11161(11) 0.0344(4) Uani 1.000000 .
H33 H 1.04292(13) 0.24936(8) 1.11911(11) 0.0412(4) Uiso 1.000000 R
C34 C 0.94067(15) 0.25477(8) 1.17217(11) 0.0372(4) Uani 1.000000 .
H34 H 0.97298(15) 0.22779(8) 1.22161(11) 0.0447(5) Uiso 1.000000 R
C35 C 0.85226(15) 0.28059(8) 1.16107(11) 0.0373(4) Uani 1.000000 .
H35 H 0.82346(15) 0.27050(8) 1.20247(11) 0.0448(5) Uiso 1.000000 R
C36 C 0.80399(13) 0.32139(7) 1.09003(10) 0.0294(3) Uani 1.000000 .
C37 C 0.70662(14) 0.34913(9) 1.07975(12) 0.0369(4) Uani 1.000000 .
H37 H 0.68328(14) 0.37616(9) 1.02488(12) 0.0443(5) Uiso 1.000000 R
C38 C 0.7175(2) 0.38859(16) 1.1614(2) 0.0867(10) Uani 1.000000 .
H38a H 0.7388(17) 0.3628(3) 1.2159(3) 0.1301(15) Uiso 1.000000 GR
H38b H 0.7663(13) 0.4208(7) 1.1694(10) 0.1301(15) Uiso 1.000000 GR
H38c H 0.6543(5) 0.4076(9) 1.1516(8) 0.1301(15) Uiso 1.000000 GR
C39 C 0.62994(17) 0.29907(12) 1.0656(2) 0.0614(6) Uani 1.000000 .
H39a H 0.6221(10) 0.2748(6) 1.0117(8) 0.0921(10) Uiso 1.000000 GR
H39b H 0.6512(7) 0.2721(5) 1.1188(6) 0.0921(10) Uiso 1.000000 GR
H39c H 0.5672(4) 0.31816(12) 1.0571(13) 0.0921(10) Uiso 1.000000 GR
C40 C 0.98556(14) 0.32095(10) 0.97421(14) 0.0450(5) Uani 1.000000 .
H40 H 0.94092(14) 0.34823(10) 0.92500(14) 0.0540(6) Uiso 1.000000 R
C41 C 1.08317(19) 0.35478(12) 1.0211(2) 0.0701(8) Uani 1.000000 .
H41a H 1.0721(3) 0.3935(5) 1.0467(13) 0.1051(12) Uiso 1.000000 GR
H41b H 1.1284(6) 0.3290(4) 1.0697(10) 0.1051(12) Uiso 1.000000 GR
H41c H 1.1114(8) 0.3635(9) 0.9767(4) 0.1051(12) Uiso 1.000000 GR
C42 C 0.99995(16) 0.26181(13) 0.93032(14) 0.0566(6) Uani 1.000000 .
H42a H 1.0426(11) 0.2339(4) 0.97731(18) 0.0849(9) Uiso 1.000000 GR
H42b H 0.9363(2) 0.2421(4) 0.8977(10) 0.0849(9) Uiso 1.000000 GR
H42c H 1.0302(12) 0.27139(16) 0.8877(9) 0.0849(9) Uiso 1.000000 GR
C43 C 0.3476(3) 0.40249(16) 1.0165(4) 0.1288(18) Uani 1.000000 .
H43a H 0.3035(19) 0.4056(8) 0.9523(8) 0.193(3) Uiso 1.000000 GR
H43b H 0.3893(3) 0.3661(2) 1.026(2) 0.193(3) Uiso 1.000000 GR
H43c H 0.309(2) 0.3989(9) 1.0533(18) 0.193(3) Uiso 1.000000 GR
C44 C 0.4119(3) 0.46018(15) 1.0447(3) 0.1027(13) Uani 1.000000 .
H44a H 0.3693(3) 0.49630(15) 1.0390(3) 0.1232(16) Uiso 1.000000 R
H44b H 0.4566(3) 0.45629(15) 1.1094(3) 0.1232(16) Uiso 1.000000 R
C45 C 0.4702(2) 0.47150(11) 0.9918(2) 0.0659(7) Uani 1.000000 .
H45a H 0.5151(2) 0.43613(11) 1.0014(2) 0.0791(9) Uiso 1.000000 R
H45b H 0.4250(2) 0.47116(11) 0.9270(2) 0.0791(9) Uiso 1.000000 R
H24 H 0.82229(13) 0.51840(8) 0.90505(12) 0.0392(4) Uiso 1.000000 R

loop_
_atom_site_aniso_label
_atom_site_aniso_U_11
_atom_site_aniso_U_22
_atom_site_aniso_U_33
_atom_site_aniso_U_12
_atom_site_aniso_U_13
_atom_site_aniso_U_23
Zn1 0.02707(13) 0.02588(13) 0.02758(13) -0.00154(9) 0.00709(10) 0.00362(9)
N1 0.0301(7) 0.0227(6) 0.0205(6) -0.0011(5) 0.0078(5) 0.0009(5)
N2 0.0360(7) 0.0246(7) 0.0284(7) -0.0004(6) 0.0114(6) 0.0043(5)
N3 0.0379(8) 0.0349(8) 0.0313(7) -0.0066(6) 0.0073(6) -0.0024(6)
C1 0.0413(10) 0.0349(10) 0.0371(10) -0.0088(8) 0.0003(8) -0.0012(8)
C2 0.0309(8) 0.0274(8) 0.0246(7) -0.0009(6) 0.0080(6) -0.0013(6)
C3 0.0356(9) 0.0320(8) 0.0217(7) 0.0026(7) 0.0035(6) 0.0008(6)
C4 0.0382(9) 0.0306(8) 0.0230(7) 0.0063(7) 0.0123(7) 0.0056(6)
C5 0.0496(11) 0.0358(10) 0.0336(9) 0.0079(8) 0.0094(8) 0.0110(8)
C6 0.0480(10) 0.0254(8) 0.0409(10) -0.0031(8) 0.0151(8) 0.0079(7)
C7 0.0460(11) 0.0290(9) 0.0451(10) -0.0119(8) 0.0119(9) 0.0005(8)
C8 0.0530(12) 0.0531(13) 0.0480(12) 0.0014(10) 0.0212(10) -0.0073(10)
C9 0.0550(13) 0.0461(12) 0.0385(10) -0.0117(10) -0.0019(9) -0.0044(9)
C10 0.0255(7) 0.0241(7) 0.0208(7) -0.0046(6) 0.0067(6) 0.0004(6)
C11 0.0299(8) 0.0262(8) 0.0235(7) -0.0034(6) 0.0083(6) -0.0012(6)
C12 0.0329(8) 0.0257(8) 0.0326(8) 0.0009(6) 0.0098(7) 0.0014(7)
C13 0.0344(9) 0.0318(9) 0.0284(8) -0.0050(7) 0.0062(7) 0.0093(7)
C14 0.0319(8) 0.0393(9) 0.0224(7) -0.0080(7) 0.0092(6) 0.0036(7)
C15 0.0278(8) 0.0295(8) 0.0235(7) -0.0052(6) 0.0092(6) -0.0016(6)
C16 0.0513(11) 0.0365(9) 0.0367(9) -0.0009(8) 0.0262(9) -0.0039(8)
C17 0.0555(15) 0.082(2) 0.101(2) 0.0080(14) 0.0409(15) -0.0251(17)
C18 0.105(2) 0.0678(17) 0.0461(13) 0.0083(16) 0.0242(14) -0.0233(12)
C19 0.0478(10) 0.0341(9) 0.0294(8) 0.0037(8) 0.0194(8) -0.0019(7)
C20 0.0942(19) 0.0560(14) 0.0441(12) -0.0066(13) 0.0348(13) -0.0197(11)
C21 0.0526(12) 0.0591(13) 0.0547(13) 0.0074(10) 0.0350(11) 0.0031(10)
Zn2 0.02785(13) 0.02665(13) 0.02131(12) 0.00268(9) 0.00552(9) 0.00069(9)
N4 0.0273(6) 0.0228(6) 0.0193(6) 0.0017(5) 0.0064(5) 0.0026(5)
N5 0.0308(7) 0.0335(7) 0.0242(6) 0.0049(6) 0.0055(5) 0.0067(6)
N6 0.0301(7) 0.0384(8) 0.0328(7) 0.0003(6) 0.0066(6) -0.0011(6)
C22 0.0487(11) 0.0270(8) 0.0351(9) -0.0028(8) 0.0041(8) -0.0031(7)
C23 0.0293(8) 0.0252(8) 0.0266(8) 0.0017(6) 0.0082(6) 0.0006(6)
C24 0.0359(9) 0.0239(8) 0.0354(9) 0.0004(7) 0.0111(7) 0.0058(7)
C25 0.0344(9) 0.0301(8) 0.0324(8) 0.0077(7) 0.0141(7) 0.0102(7)
C26 0.0498(11) 0.0368(10) 0.0437(11) 0.0106(9) 0.0140(9) 0.0172(8)
C27 0.0362(9) 0.0445(10) 0.0275(8) 0.0087(8) 0.0011(7) 0.0096(7)
C28 0.0341(9) 0.0481(11) 0.0282(9) 0.0034(8) -0.0009(7) 0.0009(8)
C29 0.0406(11) 0.0621(14) 0.0551(13) 0.0068(10) 0.0218(10) 0.0006(11)
C30 0.0395(11) 0.0450(11) 0.0538(12) -0.0090(9) 0.0037(9) -0.0002(10)
C31 0.0322(8) 0.0211(7) 0.0169(6) -0.0018(6) 0.0047(6) -0.0002(5)
C32 0.0321(8) 0.0274(8) 0.0236(7) 0.0013(6) 0.0064(6) 0.0044(6)
C33 0.0379(9) 0.0275(8) 0.0287(8) 0.0025(7) 0.0037(7) 0.0053(7)
C34 0.0519(11) 0.0267(8) 0.0226(8) -0.0032(8) 0.0037(7) 0.0065(6)
C35 0.0555(11) 0.0330(9) 0.0230(8) -0.0090(8) 0.0153(8) 0.0014(7)
C36 0.0413(9) 0.0244(7) 0.0218(7) -0.0051(7) 0.0119(7) -0.0031(6)
C37 0.0490(10) 0.0364(9) 0.0331(9) 0.0002(8) 0.0246(8) -0.0021(7)
C38 0.082(2) 0.106(2) 0.0748(19) 0.0153(18) 0.0342(16) -0.0457(18)
C39 0.0487(13) 0.0563(14) 0.0828(18) -0.0024(11) 0.0300(12) 0.0108(13)
C40 0.0384(10) 0.0549(12) 0.0455(11) 0.0190(9) 0.0206(9) 0.0249(9)
C41 0.0588(14) 0.0456(13) 0.124(2) 0.0020(11) 0.0553(16) 0.0144(14)
C42 0.0436(11) 0.0918(18) 0.0338(10) 0.0173(12) 0.0148(9) -0.0007(11)
C43 0.119(3) 0.071(2) 0.251(6) -0.033(2) 0.130(4) -0.035(3)
C44 0.103(3) 0.072(2) 0.175(4) -0.0133(19) 0.100(3) -0.025(2)
C45 0.0644(15) 0.0498(14) 0.100(2) -0.0025(12) 0.0498(16) -0.0161(13)

loop_
_atom_type_symbol
_atom_type_scat_dispersion_real
_atom_type_scat_dispersion_imag
_atom_type_scat_Cromer_Mann_a1
_atom_type_scat_Cromer_Mann_a2
_atom_type_scat_Cromer_Mann_a3
_atom_type_scat_Cromer_Mann_a4
_atom_type_scat_Cromer_Mann_b1
_atom_type_scat_Cromer_Mann_b2
_atom_type_scat_Cromer_Mann_b3
_atom_type_scat_Cromer_Mann_b4
_atom_type_scat_Cromer_Mann_c
_atom_type_scat_source
_atom_type_scat_dispersion_source
H -0.00000 0.00000 0.49300 0.32291 0.14019 0.04081 10.51090 26.12570 3.14236 57.79970 0.0030380000826 'International Tables Volume C Table 6.1.1.4 (pp. 500-502)' custom
C 0.01500 0.00700 2.31000 1.02000 1.58860 0.86500 20.84390 10.20750 0.56870 51.65120 0.215599998832 'International Tables Volume C Table 6.1.1.4 (pp. 500-502)' custom
Zn -2.80200 0.54600 14.07430 7.03180 5.16520 2.41000 3.26550 0.23330 10.31630 58.70970 1.30410003662 'International Tables Volume C Table 6.1.1.4 (pp. 500-502)' custom
N 0.02500 0.01400 12.21260 3.13220 2.01250 1.16630 0.00570 9.89330 28.99750 0.58260 -11.5290002823 'International Tables Volume C Table 6.1.1.4 (pp. 500-502)' custom

loop_
_geom_angle_atom_site_label_1
_geom_angle_atom_site_label_2
_geom_angle_atom_site_label_3
_geom_angle
_geom_angle_site_symmetry_1
N1 Zn1 H 119.2(8) .
N2 Zn1 H 135.1(8) .
N2 Zn1 N1 94.27(5) .
N3 Zn1 H 99.0(8) .
N3 Zn1 N1 129.13(5) .
N3 Zn1 N2 77.89(6) .
C2 N1 Zn1 122.49(11) .
C10 N1 Zn1 116.06(10) .
C10 N1 C2 120.68(13) .
C4 N2 Zn1 124.63(11) .
C6 N2 Zn1 114.82(11) .
C6 N2 C4 119.96(14) .
C7 N3 Zn1 92.33(11) .
C8 N3 Zn1 120.16(12) .
C8 N3 C7 111.37(16) .
C9 N3 Zn1 111.23(13) .
C9 N3 C7 109.74(15) .
C9 N3 C8 110.48(17) .
H1b C1 H1a 109.5 .
H1c C1 H1a 109.5 .
H1c C1 H1b 109.5 .
C2 C1 H1a 109.5 .
C2 C1 H1b 109.5 .
C2 C1 H1c 109.5 .
C1 C2 N1 119.79(15) .
C3 C2 N1 124.22(15) .
C3 C2 C1 115.97(15) .
H3 C3 C2 115.49(10) .
C4 C3 C2 129.02(15) .
C4 C3 H3 115.49(9) .
C3 C4 N2 123.15(15) .
C5 C4 N2 120.46(16) .
C5 C4 C3 116.35(16) .
H5a C5 C4 109.5 .
H5b C5 C4 109.5 .
H5b C5 H5a 109.5 .
H5c C5 C4 109.5 .
H5c C5 H5a 109.5 .
H5c C5 H5b 109.5 .
H6a C6 N2 109.96(10) .
H6b C6 N2 109.96(9) .
H6b C6 H6a 108.3 .
C7 C6 N2 108.65(14) .
C7 C6 H6a 109.96(11) .
C7 C6 H6b 109.96(10) .
C6 C7 N3 111.50(15) .
H7a C7 N3 109.32(11) .
H7a C7 C6 109.32(12) .
H7b C7 N3 109.32(10) .
H7b C7 C6 109.32(10) .
H7b C7 H7a 108.0 .
H8a C8 N3 109.5 .
H8b C8 N3 109.5 .
H8b C8 H8a 109.5 .
H8c C8 N3 109.5 .
H8c C8 H8a 109.5 .
H8c C8 H8b 109.5 .
H9a C9 N3 109.5 .
H9b C9 N3 109.5 .
H9b C9 H9a 109.5 .
H9c C9 N3 109.5 .
H9c C9 H9a 109.5 .
H9c C9 H9b 109.5 .
C11 C10 N1 120.30(13) .
C15 C10 N1 119.17(14) .
C15 C10 C11 120.32(14) .
C12 C11 C10 118.89(14) .
C19 C11 C10 121.95(14) .
C19 C11 C12 119.14(15) .
H12 C12 C11 119.51(10) .
C13 C12 C11 120.97(16) .
C13 C12 H12 119.51(10) .
H13 C13 C12 120.00(10) .
C14 C13 C12 120.01(15) .
C14 C13 H13 120.00(9) .
H14 C14 C13 119.36(9) .
C15 C14 C13 121.27(15) .
C15 C14 H14 119.36(10) .
C14 C15 C10 118.48(15) .
C16 C15 C10 120.92(14) .
C16 C15 C14 120.54(15) .
H16 C16 C15 107.05(9) .
C17 C16 C15 110.49(17) .
C17 C16 H16 107.05(15) .
C18 C16 C15 113.70(18) .
C18 C16 H16 107.05(14) .
C18 C16 C17 111.1(2) .
H17a C17 C16 109.5 .
H17b C17 C16 109.5 .
H17b C17 H17a 109.5 .
H17c C17 C16 109.5 .
H17c C17 H17a 109.5 .
H17c C17 H17b 109.5 .
H18a C18 C16 109.5 .
H18b C18 C16 109.5 .
H18b C18 H18a 109.5 .
H18c C18 C16 109.5 .
H18c C18 H18a 109.5 .
H18c C18 H18b 109.5 .
H19 C19 C11 107.76(9) .
C20 C19 C11 111.99(16) .
C20 C19 H19 107.76(13) .
C21 C19 C11 110.38(15) .
C21 C19 H19 107.76(11) .
C21 C19 C20 111.01(18) .
H20a C20 C19 109.5 .
H20b C20 C19 109.5 .
H20b C20 H20a 109.5 .
H20c C20 C19 109.5 .
H20c C20 H20a 109.5 .
H20c C20 H20b 109.5 .
H21a C21 C19 109.5 .
H21b C21 C19 109.5 .
H21b C21 H21a 109.5 .
H21c C21 C19 109.5 .
H21c C21 H21a 109.5 .
H21c C21 H21b 109.5 .
N4 Zn2 Ha 121.0(7) .
N5 Zn2 Ha 135.9(7) .
N5 Zn2 N4 94.32(5) .
N6 Zn2 Ha 96.8(7) .
N6 Zn2 N4 127.08(5) .
N6 Zn2 N5 78.50(6) .
C23 N4 Zn2 121.87(10) .
C31 N4 Zn2 117.47(10) .
C31 N4 C23 119.64(13) .
C25 N5 Zn2 124.50(11) .
C27 N5 Zn2 114.65(12) .
C27 N5 C25 120.22(15) .
C28 N6 Zn2 94.80(11) .
C29 N6 Zn2 117.91(12) .
C29 N6 C28 110.86(16) .
C30 N6 Zn2 111.63(12) .
C30 N6 C28 110.14(15) .
C30 N6 C29 110.45(17) .
H22b C22 H22a 109.5 .
H22c C22 H22a 109.5 .
H22c C22 H22b 109.5 .
C23 C22 H22a 109.5 .
C23 C22 H22b 109.5 .
C23 C22 H22c 109.5 .
C22 C23 N4 119.54(14) .
C24 C23 N4 124.72(15) .
C24 C23 C22 115.72(15) .
C25 C24 C23 128.88(16) .
H24 C24 C23 115.56(10) .
H24 C24 C25 115.56(10) .
C24 C25 N5 122.84(15) .
C26 C25 N5 120.51(16) .
C26 C25 C24 116.61(17) .
H26a C26 C25 109.5 .
H26b C26 C25 109.5 .
H26b C26 H26a 109.5 .
H26c C26 C25 109.5 .
H26c C26 H26a 109.5 .
H26c C26 H26b 109.5 .
H27a C27 N5 109.97(10) .
H27b C27 N5 109.97(10) .
H27b C27 H27a 108.4 .
C28 C27 N5 108.59(14) .
C28 C27 H27a 109.97(11) .
C28 C27 H27b 109.97(10) .
C27 C28 N6 111.37(15) .
H28a C28 N6 109.35(10) .
H28a C28 C27 109.35(11) .
H28b C28 N6 109.35(10) .
H28b C28 C27 109.35(9) .
H28b C28 H28a 108.0 .
H29a C29 N6 109.5 .
H29b C29 N6 109.5 .
H29b C29 H29a 109.5 .
H29c C29 N6 109.5 .
H29c C29 H29a 109.5 .
H29c C29 H29b 109.5 .
H30a C30 N6 109.5 .
H30b C30 N6 109.5 .
H30b C30 H30a 109.5 .
H30c C30 N6 109.5 .
H30c C30 H30a 109.5 .
H30c C30 H30b 109.5 .
C32 C31 N4 119.17(14) .
C36 C31 N4 120.34(14) .
C36 C31 C32 120.41(14) .
C33 C32 C31 118.79(15) .
C40 C32 C31 122.26(14) .
C40 C32 C33 118.95(16) .
H33 C33 C32 119.52(11) .
C34 C33 C32 120.95(17) .
C34 C33 H33 119.52(11) .
H34 C34 C33 119.97(11) .
C35 C34 C33 120.06(16) .
C35 C34 H34 119.97(10) .
H35 C35 C34 119.38(10) .
C36 C35 C34 121.24(16) .
C36 C35 H35 119.38(11) .
C35 C36 C31 118.48(16) .
C37 C36 C31 121.59(15) .
C37 C36 C35 119.93(15) .
H37 C37 C36 108.09(9) .
C38 C37 C36 111.20(18) .
C38 C37 H37 108.09(16) .
C39 C37 C36 111.00(16) .
C39 C37 H37 108.09(13) .
C39 C37 C38 110.3(2) .
H38a C38 C37 109.5 .
H38b C38 C37 109.5 .
H38b C38 H38a 109.5 .
H38c C38 C37 109.5 .
H38c C38 H38a 109.5 .
H38c C38 H38b 109.5 .
H39a C39 C37 109.5 .
H39b C39 C37 109.5 .
H39b C39 H39a 109.5 .
H39c C39 C37 109.5 .
H39c C39 H39a 109.5 .
H39c C39 H39b 109.5 .
H40 C40 C32 107.79(9) .
C41 C40 C32 111.42(19) .
C41 C40 H40 107.79(13) .
C42 C40 C32 111.25(17) .
C42 C40 H40 107.79(11) .
C42 C40 C41 110.62(18) .
H41a C41 C40 109.5 .
H41b C41 C40 109.5 .
H41b C41 H41a 109.5 .
H41c C41 C40 109.5 .
H41c C41 H41a 109.5 .
H41c C41 H41b 109.5 .
H42a C42 C40 109.5 .
H42b C42 C40 109.5 .
H42b C42 H42a 109.5 .
H42c C42 C40 109.5 .
H42c C42 H42a 109.5 .
H42c C42 H42b 109.5 .
H43b C43 H43a 109.5 .
H43c C43 H43a 109.5 .
H43c C43 H43b 109.5 .
C44 C43 H43a 109.5 .
C44 C43 H43b 109.5 .
C44 C43 H43c 109.5 .
H44a C44 C43 108.7(2) .
H44b C44 C43 108.7(3) .
H44b C44 H44a 107.6 .
C45 C44 C43 114.3(3) .
C45 C44 H44a 108.68(18) .
C45 C44 H44b 108.7(2) .
C45 C45 C44 119.3(3) 3_667
H45a C45 C44 107.48(19) .
H45b C45 C44 107.5(2) .
H45b C45 H45a 107.0 .

loop_
_geom_bond_atom_site_label_1
_geom_bond_atom_site_label_2
_geom_bond_distance
_geom_bond_site_symmetry_2
Zn1 H 1.59(2) .
Zn1 N1 2.0030(13) .
Zn1 N2 1.9812(14) .
Zn1 N3 2.3329(15) .
N1 C2 1.334(2) .
N1 C10 1.4262(19) .
N2 C4 1.314(2) .
N2 C6 1.466(2) .
N3 C7 1.475(2) .
N3 C8 1.460(3) .
N3 C9 1.472(2) .
C1 H1a 0.9800 .
C1 H1b 0.9800 .
C1 H1c 0.9800 .
C1 C2 1.516(2) .
C2 C3 1.395(2) .
C3 H3 0.9500 .
C3 C4 1.409(2) .
C4 C5 1.509(2) .
C5 H5a 0.9800 .
C5 H5b 0.9800 .
C5 H5c 0.9800 .
C6 H6a 0.9900 .
C6 H6b 0.9900 .
C6 C7 1.520(3) .
C7 H7a 0.9900 .
C7 H7b 0.9900 .
C8 H8a 0.9800 .
C8 H8b 0.9800 .
C8 H8c 0.9800 .
C9 H9a 0.9800 .
C9 H9b 0.9800 .
C9 H9c 0.9800 .
C10 C11 1.407(2) .
C10 C15 1.412(2) .
C11 C12 1.392(2) .
C11 C19 1.522(2) .
C12 H12 0.9500 .
C12 C13 1.382(2) .
C13 H13 0.9500 .
C13 C14 1.378(3) .
C14 H14 0.9500 .
C14 C15 1.394(2) .
C15 C16 1.518(2) .
C16 H16 1.0000 .
C16 C17 1.522(3) .
C16 C18 1.516(3) .
C17 H17a 0.9800 .
C17 H17b 0.9800 .
C17 H17c 0.9800 .
C18 H18a 0.9800 .
C18 H18b 0.9800 .
C18 H18c 0.9800 .
C19 H19 1.0000 .
C19 C20 1.533(3) .
C19 C21 1.524(3) .
C20 H20a 0.9800 .
C20 H20b 0.9800 .
C20 H20c 0.9800 .
C21 H21a 0.9800 .
C21 H21b 0.9800 .
C21 H21c 0.9800 .
Zn2 Ha 1.659(19) .
Zn2 N4 2.0036(13) .
Zn2 N5 1.9903(14) .
Zn2 N6 2.2669(15) .
N4 C23 1.330(2) .
N4 C31 1.4333(19) .
N5 C25 1.312(2) .
N5 C27 1.465(2) .
N6 C28 1.479(2) .
N6 C29 1.466(3) .
N6 C30 1.472(3) .
C22 H22a 0.9800 .
C22 H22b 0.9800 .
C22 H22c 0.9800 .
C22 C23 1.517(2) .
C23 C24 1.403(2) .
C24 C25 1.409(2) .
C24 H24 0.9500 .
C25 C26 1.512(2) .
C26 H26a 0.9800 .
C26 H26b 0.9800 .
C26 H26c 0.9800 .
C27 H27a 0.9900 .
C27 H27b 0.9900 .
C27 C28 1.526(3) .
C28 H28a 0.9900 .
C28 H28b 0.9900 .
C29 H29a 0.9800 .
C29 H29b 0.9800 .
C29 H29c 0.9800 .
C30 H30a 0.9800 .
C30 H30b 0.9800 .
C30 H30c 0.9800 .
C31 C32 1.406(2) .
C31 C36 1.406(2) .
C32 C33 1.395(2) .
C32 C40 1.515(2) .
C33 H33 0.9500 .
C33 C34 1.379(3) .
C34 H34 0.9500 .
C34 C35 1.375(3) .
C35 H35 0.9500 .
C35 C36 1.398(2) .
C36 C37 1.517(3) .
C37 H37 1.0000 .
C37 C38 1.522(3) .
C37 C39 1.527(3) .
C38 H38a 0.9800 .
C38 H38b 0.9800 .
C38 H38c 0.9800 .
C39 H39a 0.9800 .
C39 H39b 0.9800 .
C39 H39c 0.9800 .
C40 H40 1.0000 .
C40 C41 1.532(3) .
C40 C42 1.522(3) .
C41 H41a 0.9800 .
C41 H41b 0.9800 .
C41 H41c 0.9800 .
C42 H42a 0.9800 .
C42 H42b 0.9800 .
C42 H42c 0.9800 .
C43 H43a 0.9800 .
C43 H43b 0.9800 .
C43 H43c 0.9800 .
C43 C44 1.532(4) .
C44 H44a 0.9900 .
C44 H44b 0.9900 .
C44 C45 1.458(4) .
C45 C45 1.485(5) 3_667
C45 H45a 0.9900 .
C45 H45b 0.9900 .
